data_7213521
loop_
_publ_author_name
'Derek R. Boyd'
'Narain D. Sharma'
'Simon A. Haughey'
'John F. Malone'
'Alistair W. T. King'
'Brian T. McMurray'
'Andr\'e Alves-Areias'
'Christopher C. R. Allen'
'Robert Holt'
'Howard Dalton'

_publ_section_title
;
 Dioxygenase-catalysed mono-, di- and tri-oxygenation of dialkyl sulfides
 and thioacetals: chemoenzymatic synthesis of enantiopure cis-diol
 sulfoxides
;
_journal_issue 24
_journal_name_full 'Journal of the Chemical Society, Perkin Transactions 1'
_journal_page_first 3288
_journal_page_last 3296
_journal_paper_doi 10.1039/b108620k
_journal_year 2001
_chemical_formula_sum 'C8 H12 O3 S'
_chemical_formula_weight 188.24
_chemical_melting_point 123
_chemical_name_systematic
;
cis-(1S,2R)-3-(R-methylsulfinylmethyl)cyclohexa-3,5-diene-1,2-diol 
;
_space_group_IT_number 19
_symmetry_cell_setting orthorhombic
_symmetry_space_group_name_Hall 'P 2ac 2ab'
_symmetry_space_group_name_H-M 'P 21 21 21'
_atom_sites_solution_hydrogens difmap
_atom_sites_solution_primary direct
_atom_sites_solution_secondary difmap
_audit_creation_method SHELXL-97
_cell_angle_alpha 90.00
_cell_angle_beta 90.00
_cell_angle_gamma 90.00
_cell_formula_units_Z 4
_cell_length_a 5.3260(10)
_cell_length_b 8.8440(10)
_cell_length_c 18.602(3)
_cell_measurement_reflns_used 29
_cell_measurement_temperature 153(2)
_cell_measurement_theta_max 25.0
_cell_measurement_theta_min 10.2
_cell_volume 876.2(2)
_computing_cell_refinement 'Bruker XSCANS'
_computing_data_collection 'Bruker XSCANS'
_computing_data_reduction 'Bruker XSCANS'
_computing_molecular_graphics 'Bruker SHELXTL'
_computing_publication_material 'Bruker SHELXTL'
_computing_structure_refinement 'Bruker SHELXTL'
_computing_structure_solution 'Bruker SHELXTL'
_diffrn_ambient_temperature 153(2)
_diffrn_measured_fraction_theta_full 1.000
_diffrn_measured_fraction_theta_max 1.000
_diffrn_measurement_device_type 'Bruker P4'
_diffrn_measurement_method omega
_diffrn_radiation_monochromator graphite
_diffrn_radiation_source 'fine-focus sealed tube'
_diffrn_radiation_type 'Mo K\a'
_diffrn_radiation_wavelength 0.71073
_diffrn_reflns_av_R_equivalents 0.0000
_diffrn_reflns_av_sigmaI/netI 0.0273
_diffrn_reflns_limit_h_max 6
_diffrn_reflns_limit_h_min 0
_diffrn_reflns_limit_k_max 10
_diffrn_reflns_limit_k_min 0
_diffrn_reflns_limit_l_max 22
_diffrn_reflns_limit_l_min 0
_diffrn_reflns_number 938
_diffrn_reflns_theta_full 25.00
_diffrn_reflns_theta_max 25.00
_diffrn_reflns_theta_min 2.19
_diffrn_standards_decay_% 0
_diffrn_standards_interval_count 97
_diffrn_standards_number 3
_exptl_absorpt_coefficient_mu 0.333
_exptl_absorpt_correction_type none
_exptl_crystal_colour colourless
_exptl_crystal_density_diffrn 1.427
_exptl_crystal_density_method 'not measured'
_exptl_crystal_description block
_exptl_crystal_F_000 400
_exptl_crystal_size_max 0.40
_exptl_crystal_size_mid 0.35
_exptl_crystal_size_min 0.25
_refine_diff_density_max 0.605
_refine_diff_density_min -0.221
_refine_diff_density_rms 0.056
_refine_ls_abs_structure_details 'Flack H D (1983), Acta Cryst. A39, 876-881'
_refine_ls_abs_structure_Flack -0.26(19)
_refine_ls_extinction_coef 0.002(2)
_refine_ls_extinction_expression Fc^*^=kFc[1+0.001xFc^2^\l^3^/sin(2\q)]^-1/4^
_refine_ls_extinction_method SHELXL
_refine_ls_goodness_of_fit_ref 1.114
_refine_ls_hydrogen_treatment refined
_refine_ls_matrix_type full
_refine_ls_number_parameters 158
_refine_ls_number_reflns 938
_refine_ls_number_restraints 0
_refine_ls_restrained_S_all 1.114
_refine_ls_R_factor_all 0.0430
_refine_ls_R_factor_gt 0.0357
_refine_ls_shift/su_max 0.001
_refine_ls_shift/su_mean 0.000
_refine_ls_structure_factor_coef Fsqd
_refine_ls_weighting_details 'calc w=1/[\s^2^(Fo^2^)+(0.0556P)^2^+0.1884P] where P=(Fo^2^+2Fc^2^)/3'
_refine_ls_weighting_scheme calc
_refine_ls_wR_factor_gt 0.0882
_refine_ls_wR_factor_ref 0.0933
_reflns_number_gt 843
_reflns_number_total 938
_reflns_threshold_expression >2sigma(I)
_cod_data_source_file b108620ksup1.cif
_cod_data_source_block 27
_cod_original_sg_symbol_H-M P2(1)2(1)2(1)
_cod_database_code 7213521

loop_
_symmetry_equiv_pos_as_xyz
'x, y, z'
'-x+1/2, -y, z+1/2'
'-x, y+1/2, -z+1/2'
'x+1/2, -y+1/2, -z'

loop_
_atom_site_label
_atom_site_type_symbol
_atom_site_fract_x
_atom_site_fract_y
_atom_site_fract_z
_atom_site_U_iso_or_equiv
_atom_site_adp_type
_atom_site_occupancy
_atom_site_symmetry_multiplicity
_atom_site_calc_flag
C1 C -0.1305(6) -0.4907(4) 0.87437(19) 0.0218(8) Uani 1 1 d
H1 H -0.243(9) -0.407(5) 0.896(2) 0.039(12) Uiso 1 1 d
O1 O -0.2635(5) -0.5885(3) 0.82697(16) 0.0285(7) Uani 1 1 d
HO1 H -0.393(10) -0.556(6) 0.823(3) 0.039(16) Uiso 1 1 d
C2 C 0.0706(7) -0.4018(4) 0.83474(19) 0.0176(8) Uani 1 1 d
H2 H -0.008(6) -0.333(4) 0.8019(17) 0.012(9) Uiso 1 1 d
O2 O 0.2382(5) -0.4979(3) 0.79505(13) 0.0214(6) Uani 1 1 d
HO2 H 0.181(8) -0.509(5) 0.759(2) 0.030(13) Uiso 1 1 d
C3 C 0.2320(6) -0.3147(4) 0.88729(19) 0.0170(7) Uani 1 1 d
C4 C 0.2736(7) -0.3728(4) 0.9523(2) 0.0205(8) Uani 1 1 d
H4 H 0.365(8) -0.323(4) 0.984(2) 0.031(12) Uiso 1 1 d
C5 C 0.1612(7) -0.5160(4) 0.9750(2) 0.0251(8) Uani 1 1 d
H5 H 0.214(8) -0.559(5) 1.018(2) 0.034(12) Uiso 1 1 d
C6 C -0.0241(8) -0.5755(4) 0.9376(2) 0.0260(10) Uani 1 1 d
H6 H -0.076(8) -0.660(5) 0.9507(19) 0.025(11) Uiso 1 1 d
C1' C 0.3522(8) -0.1721(4) 0.8608(2) 0.0188(8) Uani 1 1 d
H1'A H 0.376(7) -0.174(4) 0.8158(18) 0.004(8) Uiso 1 1 d
H1'B H 0.515(10) -0.149(5) 0.881(2) 0.042(13) Uiso 1 1 d
S2' S 0.15662(15) -0.01116(9) 0.88294(5) 0.0193(3) Uani 1 1 d
O2' O -0.0890(4) -0.0330(3) 0.84374(13) 0.0241(6) Uani 1 1 d
C3' C 0.3261(8) 0.1309(4) 0.8358(2) 0.0225(9) Uani 1 1 d
H3'A H 0.486(10) 0.138(5) 0.861(2) 0.041(14) Uiso 1 1 d
H3'B H 0.351(8) 0.105(5) 0.785(2) 0.036(12) Uiso 1 1 d
H3'C H 0.246(9) 0.227(5) 0.842(2) 0.038(12) Uiso 1 1 d

loop_
_atom_site_aniso_label
_atom_site_aniso_U_11
_atom_site_aniso_U_22
_atom_site_aniso_U_33
_atom_site_aniso_U_23
_atom_site_aniso_U_13
_atom_site_aniso_U_12
C1 0.0134(16) 0.0158(16) 0.036(2) -0.0073(17) 0.0007(15) -0.0020(17)
O1 0.0132(14) 0.0244(15) 0.0478(18) -0.0096(13) -0.0021(14) -0.0040(13)
C2 0.0129(16) 0.0169(17) 0.0231(19) 0.0013(15) 0.0001(16) 0.0012(15)
O2 0.0163(11) 0.0264(14) 0.0216(13) -0.0040(13) -0.0009(11) 0.0014(12)
C3 0.0118(15) 0.0129(15) 0.0263(17) -0.0015(15) 0.0025(17) 0.0026(14)
C4 0.0169(18) 0.0172(18) 0.0273(19) -0.0043(15) -0.0009(17) 0.0002(16)
C5 0.0288(19) 0.0223(18) 0.0242(18) 0.0069(16) 0.0033(17) 0.003(2)
C6 0.031(2) 0.0171(19) 0.030(2) 0.0012(17) 0.0115(19) -0.0047(19)
C1' 0.0155(18) 0.0173(16) 0.024(2) 0.0009(15) 0.0011(16) 0.0016(18)
S2' 0.0149(4) 0.0163(4) 0.0267(5) 0.0008(4) 0.0000(4) -0.0012(4)
O2' 0.0153(12) 0.0279(14) 0.0291(13) 0.0040(12) -0.0027(11) 0.0002(12)
C3' 0.021(2) 0.0152(18) 0.032(2) -0.0003(16) 0.000(2) -0.0021(18)

loop_
_atom_type_symbol
_atom_type_description
_atom_type_scat_dispersion_real
_atom_type_scat_dispersion_imag
_atom_type_scat_source
C C 0.0033 0.0016 'International Tables Vol C Tables 4.2.6.8 and 6.1.1.4'
H H 0.0000 0.0000 'International Tables Vol C Tables 4.2.6.8 and 6.1.1.4'
O O 0.0106 0.0060 'International Tables Vol C Tables 4.2.6.8 and 6.1.1.4'
S S 0.1246 0.1234 'International Tables Vol C Tables 4.2.6.8 and 6.1.1.4'

loop_
_geom_angle_atom_site_label_1
_geom_angle_atom_site_label_2
_geom_angle_atom_site_label_3
_geom_angle
O1 C1 C6 111.6(3)
O1 C1 C2 111.4(3)
C6 C1 C2 111.8(3)
O2 C2 C3 106.3(3)
O2 C2 C1 112.4(3)
C3 C2 C1 110.5(3)
C4 C3 C1' 123.5(3)
C4 C3 C2 119.0(3)
C1' C3 C2 117.3(3)
C3 C4 C5 121.8(3)
C6 C5 C4 120.0(4)
C5 C6 C1 119.7(3)
C3 C1' S2' 110.0(3)
O2' S2' C3' 106.98(17)
O2' S2' C1' 106.74(17)
C3' S2' C1' 98.71(18)

loop_
_geom_bond_atom_site_label_1
_geom_bond_atom_site_label_2
_geom_bond_distance
C1 O1 1.424(4)
C1 C6 1.505(5)
C1 C2 1.520(5)
C2 O2 1.437(4)
C2 C3 1.512(5)
C3 C4 1.332(5)
C3 C1' 1.498(5)
C4 C5 1.463(5)
C5 C6 1.317(6)
C1' S2' 1.811(4)
S2' O2' 1.510(2)
S2' C3' 1.779(4)

loop_
_geom_torsion_atom_site_label_1
_geom_torsion_atom_site_label_2
_geom_torsion_atom_site_label_3
_geom_torsion_atom_site_label_4
_geom_torsion
O1 C1 C2 O2 -53.9(4)
C6 C1 C2 O2 71.7(4)
O1 C1 C2 C3 -172.4(3)
C6 C1 C2 C3 -46.8(4)
O2 C2 C3 C4 -89.9(4)
C1 C2 C3 C4 32.3(4)
O2 C2 C3 C1' 85.7(4)
C1 C2 C3 C1' -152.2(3)
C1' C3 C4 C5 -177.2(3)
C2 C3 C4 C5 -1.9(5)
C3 C4 C5 C6 -14.0(5)
C4 C5 C6 C1 -4.0(5)
O1 C1 C6 C5 160.3(3)
C2 C1 C6 C5 34.8(5)
C4 C3 C1' S2' -90.3(4)
C2 C3 C1' S2' 94.3(3)
C3 C1' S2' O2' -62.3(3)
C3 C1' S2' C3' -173.1(3)
